data_4341825
loop_
_publ_author_name
'Shaffer, David W.'
'Johnson, Samantha I.'
'Rheingold, Arnold L.'
'Ziller, Joseph W.'
'Goddard, 3rd, William A'
'Nielsen, Robert J.'
'Yang, Jenny Y.'

_publ_section_title
;
 Reactivity of a Series of Isostructural Cobalt Pincer Complexes with CO2,
 CO, and H(+)
;
_journal_name_full 'Inorganic chemistry'
_journal_page_first 141203160549001
_journal_paper_doi 10.1021/ic5021725
_journal_year 2014
_chemical_formula_sum 'C27 H50 B2 Co F8 N6 P2'
_chemical_formula_weight 753.22
_chemical_name_systematic
; 
 ? 
;
_space_group_IT_number 14
_symmetry_cell_setting monoclinic
_symmetry_space_group_name_Hall '-P 2yn'
_symmetry_space_group_name_H-M 'P 1 21/n 1'
_atom_sites_solution_hydrogens geom
_atom_sites_solution_primary direct
_atom_sites_solution_secondary difmap
_audit_creation_method SHELXL-97
_cell_angle_alpha 90.00
_cell_angle_beta 114.6170(10)
_cell_angle_gamma 90.00
_cell_formula_units_Z 4
_cell_length_a 12.0102(4)
_cell_length_b 25.2799(9)
_cell_length_c 13.1060(5)
_cell_measurement_reflns_used 9938
_cell_measurement_temperature 100(2)
_cell_measurement_theta_max 26.40
_cell_measurement_theta_min 2.46
_cell_volume 3617.5(2)
_computing_cell_refinement 'Bruker SAINT'
_computing_data_collection 'Bruker APEX2'
_computing_data_reduction 'Bruker SAINT'
_computing_molecular_graphics 'Bruker SHELXTL'
_computing_publication_material 'Bruker SHELXTL'
_computing_structure_refinement 'SHELXL-97 (Sheldrick, 1997)'
_computing_structure_solution 'SHELXS-97 (Sheldrick, 1990)'
_diffrn_ambient_temperature 100(2)
_diffrn_measured_fraction_theta_full 0.999
_diffrn_measured_fraction_theta_max 0.999
_diffrn_measurement_device_type 'Bruker APEX-II CCD'
_diffrn_measurement_method '\f and \w scans'
_diffrn_radiation_monochromator graphite
_diffrn_radiation_source 'fine-focus sealed tube'
_diffrn_radiation_type MoK\a
_diffrn_radiation_wavelength 0.71073
_diffrn_reflns_av_R_equivalents 0.0398
_diffrn_reflns_av_sigmaI/netI 0.0322
_diffrn_reflns_limit_h_max 14
_diffrn_reflns_limit_h_min -15
_diffrn_reflns_limit_k_max 25
_diffrn_reflns_limit_k_min -31
_diffrn_reflns_limit_l_max 16
_diffrn_reflns_limit_l_min -16
_diffrn_reflns_number 39505
_diffrn_reflns_theta_full 25.00
_diffrn_reflns_theta_max 26.41
_diffrn_reflns_theta_min 1.89
_exptl_absorpt_coefficient_mu 0.632
_exptl_absorpt_correction_T_max 0.788
_exptl_absorpt_correction_T_min 0.682
_exptl_absorpt_correction_type multi-scan
_exptl_absorpt_process_details SADABS
_exptl_crystal_colour red
_exptl_crystal_density_diffrn 1.383
_exptl_crystal_density_method 'not measured'
_exptl_crystal_description block
_exptl_crystal_F_000 1572
_exptl_crystal_size_max 0.30
_exptl_crystal_size_mid 0.25
_exptl_crystal_size_min 0.20
_refine_diff_density_max 0.405
_refine_diff_density_min -0.328
_refine_diff_density_rms 0.051
_refine_ls_extinction_method none
_refine_ls_goodness_of_fit_ref 1.037
_refine_ls_hydrogen_treatment mixed
_refine_ls_matrix_type full
_refine_ls_number_parameters 438
_refine_ls_number_reflns 7409
_refine_ls_number_restraints 0
_refine_ls_restrained_S_all 1.037
_refine_ls_R_factor_all 0.0378
_refine_ls_R_factor_gt 0.0287
_refine_ls_shift/su_max 0.003
_refine_ls_shift/su_mean 0.000
_refine_ls_structure_factor_coef Fsqd
_refine_ls_weighting_details 'calc w=1/[\s^2^(Fo^2^)+(0.0340P)^2^+1.3000P] where P=(Fo^2^+2Fc^2^)/3'
_refine_ls_weighting_scheme calc
_refine_ls_wR_factor_gt 0.0694
_refine_ls_wR_factor_ref 0.0720
_reflns_number_gt 6215
_reflns_number_total 7409
_reflns_threshold_expression >2sigma(I)
_cod_data_source_file ic5021725_si_004.cif
_cod_data_source_block ck_dsw1113
_cod_depositor_comments
;
The following automatic conversions were performed:

'_symmetry_cell_setting' value 'Monoclinic' changed to 'monoclinic'
according to
/home/saulius/struct/COD-crude-data--automatic-downloads/rss-feeds/ACS/lib/dictionaries/cif_core.dic
dictionary named 'cif_core.dic' version 2.4.2 from 2011-04-26.

Automatic conversion script
Id: cif_fix_values 2935 2014-11-11 08:27:57Z andrius 
;
_cod_original_sg_symbol_H-M P2(1)/n
_cod_database_code 4341825

loop_
_symmetry_equiv_pos_as_xyz
'x, y, z'
'-x+1/2, y+1/2, -z+1/2'
'-x, -y, -z'
'x-1/2, -y-1/2, z-1/2'

loop_
_atom_site_label
_atom_site_type_symbol
_atom_site_fract_x
_atom_site_fract_y
_atom_site_fract_z
_atom_site_U_iso_or_equiv
_atom_site_adp_type
_atom_site_occupancy
_atom_site_symmetry_multiplicity
_atom_site_calc_flag
_atom_site_refinement_flags
Co1 Co 1.005410(18) 0.128983(8) 0.817323(17) 0.00924(6) Uani 1 1 d .
P1 P 0.80867(4) 0.149357(16) 0.77948(3) 0.01086(9) Uani 1 1 d .
P2 P 1.19758(4) 0.092781(15) 0.89300(3) 0.00975(9) Uani 1 1 d .
F1 F 1.53717(14) 0.03097(5) 0.37781(10) 0.0531(4) Uani 1 1 d .
F2 F 1.46141(13) 0.11346(5) 0.32155(13) 0.0537(4) Uani 1 1 d .
F3 F 1.43488(10) 0.04849(5) 0.19493(9) 0.0361(3) Uani 1 1 d .
F4 F 1.62163(10) 0.08426(5) 0.29156(12) 0.0452(3) Uani 1 1 d .
F5 F 0.68085(11) 0.31011(5) 0.95713(10) 0.0410(3) Uani 1 1 d .
F6 F 0.49046(10) 0.27806(4) 0.85848(9) 0.0344(3) Uani 1 1 d .
F7 F 0.64436(10) 0.22198(4) 0.96414(9) 0.0308(3) Uani 1 1 d .
F8 F 0.56746(11) 0.28149(4) 1.04772(9) 0.0325(3) Uani 1 1 d .
N1 N 0.83085(13) 0.16760(5) 0.91058(11) 0.0147(3) Uani 1 1 d .
N2 N 1.02390(12) 0.13009(5) 0.97220(11) 0.0109(3) Uani 1 1 d .
N3 N 1.20930(13) 0.08610(5) 1.02579(11) 0.0130(3) Uani 1 1 d .
N4 N 0.97392(11) 0.11424(5) 0.66588(11) 0.0120(3) Uani 1 1 d .
N5 N 1.05752(12) 0.20547(5) 0.80059(11) 0.0139(3) Uani 1 1 d .
N6 N 0.63404(15) 0.48477(7) 0.94201(13) 0.0306(4) Uani 1 1 d .
C1 C 0.93527(14) 0.15129(6) 0.99979(13) 0.0128(3) Uani 1 1 d .
C2 C 0.94930(15) 0.15563(6) 1.11008(13) 0.0153(3) Uani 1 1 d .
H2A H 0.8875 0.1716 1.1272 0.018 Uiso 1 1 calc R
C3 C 1.05525(15) 0.13623(6) 1.19446(14) 0.0165(3) Uani 1 1 d .
H3A H 1.0674 0.1395 1.2706 0.020 Uiso 1 1 calc R
C4 C 1.14368(15) 0.11207(6) 1.16871(13) 0.0145(3) Uani 1 1 d .
H4A H 1.2152 0.0975 1.2262 0.017 Uiso 1 1 calc R
C5 C 1.12563(14) 0.10959(6) 1.05693(13) 0.0120(3) Uani 1 1 d .
C6 C 0.71238(14) 0.08841(6) 0.74860(13) 0.0131(3) Uani 1 1 d .
C7 C 0.79822(15) 0.04398(6) 0.81684(15) 0.0192(4) Uani 1 1 d .
H7A H 0.7517 0.0110 0.8060 0.029 Uiso 1 1 calc R
H7B H 0.8341 0.0534 0.8966 0.029 Uiso 1 1 calc R
H7C H 0.8637 0.0391 0.7915 0.029 Uiso 1 1 calc R
C8 C 0.66311(15) 0.07392(7) 0.62384(14) 0.0181(4) Uani 1 1 d .
H8A H 0.6216 0.0396 0.6113 0.027 Uiso 1 1 calc R
H8B H 0.7313 0.0719 0.6014 0.027 Uiso 1 1 calc R
H8C H 0.6050 0.1010 0.5791 0.027 Uiso 1 1 calc R
C9 C 0.60796(15) 0.09260(7) 0.78683(14) 0.0173(3) Uani 1 1 d .
H9A H 0.5683 0.0580 0.7792 0.026 Uiso 1 1 calc R
H9B H 0.5478 0.1186 0.7402 0.026 Uiso 1 1 calc R
H9C H 0.6412 0.1038 0.8655 0.026 Uiso 1 1 calc R
C10 C 0.72480(15) 0.20602(6) 0.68851(14) 0.0175(4) Uani 1 1 d .
C11 C 0.78311(17) 0.25765(7) 0.74980(17) 0.0252(4) Uani 1 1 d .
H11A H 0.7536 0.2875 0.6975 0.038 Uiso 1 1 calc R
H11B H 0.8724 0.2552 0.7782 0.038 Uiso 1 1 calc R
H11C H 0.7605 0.2631 0.8127 0.038 Uiso 1 1 calc R
C12 C 0.58774(16) 0.20761(7) 0.66238(16) 0.0236(4) Uani 1 1 d .
H12A H 0.5513 0.2399 0.6205 0.035 Uiso 1 1 calc R
H12B H 0.5775 0.2073 0.7327 0.035 Uiso 1 1 calc R
H12C H 0.5470 0.1767 0.6173 0.035 Uiso 1 1 calc R
C13 C 0.74076(17) 0.20200(7) 0.57832(14) 0.0230(4) Uani 1 1 d .
H13A H 0.6942 0.2303 0.5273 0.035 Uiso 1 1 calc R
H13B H 0.7105 0.1676 0.5432 0.035 Uiso 1 1 calc R
H13C H 0.8277 0.2055 0.5942 0.035 Uiso 1 1 calc R
C14 C 1.33242(14) 0.13429(6) 0.90800(13) 0.0131(3) Uani 1 1 d .
C15 C 1.31476(15) 0.15485(7) 0.79131(14) 0.0169(3) Uani 1 1 d .
H15A H 1.3750 0.1826 0.8002 0.025 Uiso 1 1 calc R
H15B H 1.2319 0.1693 0.7523 0.025 Uiso 1 1 calc R
H15C H 1.3261 0.1257 0.7474 0.025 Uiso 1 1 calc R
C16 C 1.45576(14) 0.10562(7) 0.96303(14) 0.0171(3) Uani 1 1 d .
H16A H 1.5224 0.1309 0.9768 0.026 Uiso 1 1 calc R
H16B H 1.4596 0.0775 0.9131 0.026 Uiso 1 1 calc R
H16C H 1.4642 0.0901 1.0344 0.026 Uiso 1 1 calc R
C17 C 1.33572(15) 0.18041(6) 0.98572(14) 0.0171(3) Uani 1 1 d .
H17A H 1.3905 0.2081 0.9810 0.026 Uiso 1 1 calc R
H17B H 1.3658 0.1676 1.0632 0.026 Uiso 1 1 calc R
H17C H 1.2530 0.1949 0.9624 0.026 Uiso 1 1 calc R
C18 C 1.21131(14) 0.02368(6) 0.84941(13) 0.0138(3) Uani 1 1 d .
C19 C 1.31289(15) -0.00829(6) 0.94072(14) 0.0179(4) Uani 1 1 d .
H19A H 1.3107 -0.0449 0.9155 0.027 Uiso 1 1 calc R
H19B H 1.3001 -0.0077 1.0099 0.027 Uiso 1 1 calc R
H19C H 1.3927 0.0074 0.9551 0.027 Uiso 1 1 calc R
C20 C 1.23198(16) 0.02419(7) 0.74135(14) 0.0204(4) Uani 1 1 d .
H20A H 1.2250 -0.0119 0.7120 0.031 Uiso 1 1 calc R
H20B H 1.3139 0.0381 0.7578 0.031 Uiso 1 1 calc R
H20C H 1.1703 0.0468 0.6853 0.031 Uiso 1 1 calc R
C21 C 1.08892(15) -0.00328(6) 0.82594(15) 0.0198(4) Uani 1 1 d .
H21A H 1.0943 -0.0409 0.8107 0.030 Uiso 1 1 calc R
H21B H 1.0240 0.0133 0.7606 0.030 Uiso 1 1 calc R
H21C H 1.0701 0.0005 0.8915 0.030 Uiso 1 1 calc R
C22 C 0.95049(14) 0.10766(6) 0.57293(13) 0.0131(3) Uani 1 1 d .
C23 C 0.91728(16) 0.10027(7) 0.45391(13) 0.0195(4) Uani 1 1 d .
H23A H 0.8286 0.0949 0.4147 0.029 Uiso 1 1 calc R
H23B H 0.9599 0.0692 0.4430 0.029 Uiso 1 1 calc R
H23C H 0.9409 0.1317 0.4237 0.029 Uiso 1 1 calc R
C24 C 1.09547(15) 0.24361(6) 0.78068(13) 0.0155(3) Uani 1 1 d .
C25 C 1.14889(18) 0.29160(7) 0.75851(16) 0.0259(4) Uani 1 1 d .
H25A H 1.2382 0.2903 0.7997 0.039 Uiso 1 1 calc R
H25B H 1.1171 0.3225 0.7831 0.039 Uiso 1 1 calc R
H25C H 1.1273 0.2943 0.6779 0.039 Uiso 1 1 calc R
C26 C 0.71815(17) 0.45854(7) 0.96612(14) 0.0224(4) Uani 1 1 d .
C27 C 0.82558(17) 0.42483(8) 0.99797(17) 0.0304(4) Uani 1 1 d .
H27A H 0.8864 0.4352 1.0725 0.046 Uiso 1 1 calc R
H27B H 0.8609 0.4287 0.9431 0.046 Uiso 1 1 calc R
H27C H 0.8019 0.3879 0.9998 0.046 Uiso 1 1 calc R
B1 B 1.51481(18) 0.06967(8) 0.29806(16) 0.0202(4) Uani 1 1 d .
B2 B 0.5967(2) 0.27345(8) 0.95770(17) 0.0218(4) Uani 1 1 d .
H3Z H 1.2697(17) 0.0758(7) 1.0754(16) 0.014(5) Uiso 1 1 d .
H1Z H 0.7766(16) 0.1813(7) 0.9230(14) 0.013(5) Uiso 1 1 d .

loop_
_atom_site_aniso_label
_atom_site_aniso_U_11
_atom_site_aniso_U_22
_atom_site_aniso_U_33
_atom_site_aniso_U_23
_atom_site_aniso_U_13
_atom_site_aniso_U_12
Co1 0.01030(11) 0.00946(11) 0.00915(11) 0.00016(8) 0.00521(9) 0.00073(8)
P1 0.0114(2) 0.01053(19) 0.0121(2) 0.00129(15) 0.00641(16) 0.00166(15)
P2 0.0103(2) 0.01045(19) 0.00924(19) -0.00030(15) 0.00483(16) 0.00076(15)
F1 0.0843(10) 0.0386(7) 0.0210(6) 0.0080(5) 0.0068(6) -0.0121(7)
F2 0.0552(9) 0.0371(7) 0.0836(11) -0.0105(7) 0.0437(8) 0.0063(6)
F3 0.0295(6) 0.0405(7) 0.0229(6) 0.0055(5) -0.0043(5) -0.0059(5)
F4 0.0214(6) 0.0247(6) 0.0889(10) -0.0038(6) 0.0225(6) -0.0028(5)
F5 0.0453(7) 0.0369(7) 0.0427(7) 0.0024(6) 0.0202(6) -0.0182(6)
F6 0.0361(7) 0.0356(7) 0.0259(6) 0.0012(5) 0.0072(5) 0.0005(5)
F7 0.0340(6) 0.0241(6) 0.0435(7) 0.0023(5) 0.0252(6) 0.0076(5)
F8 0.0502(7) 0.0302(6) 0.0262(6) -0.0003(5) 0.0249(6) 0.0045(5)
N1 0.0129(7) 0.0180(7) 0.0164(7) -0.0031(6) 0.0091(6) 0.0040(6)
N2 0.0112(7) 0.0103(6) 0.0122(6) -0.0009(5) 0.0059(5) -0.0004(5)
N3 0.0109(7) 0.0184(7) 0.0090(7) 0.0024(6) 0.0036(6) 0.0032(6)
N4 0.0092(7) 0.0119(7) 0.0149(7) 0.0013(5) 0.0048(6) 0.0006(5)
N5 0.0133(7) 0.0146(7) 0.0140(7) -0.0004(5) 0.0060(6) 0.0019(5)
N6 0.0254(9) 0.0366(10) 0.0277(9) 0.0068(7) 0.0091(7) 0.0003(8)
C1 0.0149(8) 0.0093(7) 0.0165(8) -0.0027(6) 0.0087(7) -0.0027(6)
C2 0.0199(9) 0.0135(8) 0.0181(8) -0.0049(7) 0.0134(7) -0.0027(6)
C3 0.0227(9) 0.0162(8) 0.0130(8) -0.0041(6) 0.0100(7) -0.0066(7)
C4 0.0166(8) 0.0146(8) 0.0114(8) -0.0006(6) 0.0051(7) -0.0034(6)
C5 0.0138(8) 0.0087(7) 0.0148(8) -0.0016(6) 0.0073(7) -0.0038(6)
C6 0.0133(8) 0.0117(8) 0.0164(8) 0.0017(6) 0.0082(7) 0.0004(6)
C7 0.0161(9) 0.0133(8) 0.0285(10) 0.0050(7) 0.0096(8) 0.0007(7)
C8 0.0171(9) 0.0203(9) 0.0183(9) -0.0033(7) 0.0088(7) -0.0034(7)
C9 0.0162(9) 0.0189(9) 0.0195(9) 0.0000(7) 0.0103(7) -0.0011(7)
C10 0.0191(9) 0.0137(8) 0.0220(9) 0.0081(7) 0.0107(7) 0.0062(7)
C11 0.0271(10) 0.0123(8) 0.0422(12) 0.0051(8) 0.0203(9) 0.0061(7)
C12 0.0197(9) 0.0199(9) 0.0323(10) 0.0085(8) 0.0118(8) 0.0086(7)
C13 0.0279(10) 0.0226(9) 0.0218(9) 0.0133(7) 0.0137(8) 0.0073(8)
C14 0.0113(8) 0.0144(8) 0.0147(8) -0.0002(6) 0.0066(7) 0.0000(6)
C15 0.0182(9) 0.0172(8) 0.0191(9) 0.0012(7) 0.0115(7) 0.0007(7)
C16 0.0127(8) 0.0193(9) 0.0208(9) 0.0006(7) 0.0084(7) 0.0007(7)
C17 0.0151(8) 0.0163(8) 0.0187(9) -0.0036(7) 0.0058(7) -0.0023(7)
C18 0.0144(8) 0.0117(8) 0.0143(8) -0.0015(6) 0.0049(7) 0.0023(6)
C19 0.0157(9) 0.0138(8) 0.0216(9) 0.0022(7) 0.0052(7) 0.0034(6)
C20 0.0240(9) 0.0196(9) 0.0174(9) -0.0046(7) 0.0085(7) 0.0057(7)
C21 0.0157(9) 0.0130(8) 0.0269(9) -0.0017(7) 0.0052(7) -0.0012(7)
C22 0.0114(8) 0.0122(8) 0.0167(9) 0.0005(6) 0.0071(7) 0.0007(6)
C23 0.0231(9) 0.0241(9) 0.0114(8) -0.0023(7) 0.0073(7) -0.0011(7)
C24 0.0146(8) 0.0160(9) 0.0143(8) -0.0026(7) 0.0044(7) 0.0021(7)
C25 0.0348(11) 0.0155(9) 0.0259(10) 0.0008(7) 0.0110(9) -0.0077(8)
C26 0.0228(10) 0.0279(10) 0.0161(9) 0.0014(7) 0.0076(8) -0.0085(8)
C27 0.0227(10) 0.0335(11) 0.0320(11) -0.0001(9) 0.0083(9) -0.0007(8)
B1 0.0184(10) 0.0204(10) 0.0191(10) 0.0017(8) 0.0053(8) -0.0009(8)
B2 0.0300(12) 0.0179(10) 0.0229(11) -0.0007(8) 0.0162(9) -0.0018(8)

loop_
_atom_type_symbol
_atom_type_description
_atom_type_scat_dispersion_real
_atom_type_scat_dispersion_imag
_atom_type_scat_source
C C 0.0033 0.0016 'International Tables Vol C Tables 4.2.6.8 and 6.1.1.4'
H H 0.0000 0.0000 'International Tables Vol C Tables 4.2.6.8 and 6.1.1.4'
N N 0.0061 0.0033 'International Tables Vol C Tables 4.2.6.8 and 6.1.1.4'
B B 0.0013 0.0007 'International Tables Vol C Tables 4.2.6.8 and 6.1.1.4'
F F 0.0171 0.0103 'International Tables Vol C Tables 4.2.6.8 and 6.1.1.4'
P P 0.1023 0.0942 'International Tables Vol C Tables 4.2.6.8 and 6.1.1.4'
Co Co 0.3494 0.9721 'International Tables Vol C Tables 4.2.6.8 and 6.1.1.4'

loop_
_geom_angle_atom_site_label_1
_geom_angle_atom_site_label_2
_geom_angle_atom_site_label_3
_geom_angle
N4 Co1 N2 168.50(5)
N4 Co1 N5 90.57(5)
N2 Co1 N5 100.87(5)
N4 Co1 P1 94.62(4)
N2 Co1 P1 83.14(4)
N5 Co1 P1 95.64(4)
N4 Co1 P2 95.76(4)
N2 Co1 P2 84.12(4)
N5 Co1 P2 97.15(4)
P1 Co1 P2 163.416(17)
N1 P1 C6 105.47(7)
N1 P1 C10 104.74(7)
C6 P1 C10 111.96(7)
N1 P1 Co1 97.55(5)
C6 P1 Co1 110.84(5)
C10 P1 Co1 123.43(5)
N3 P2 C18 103.94(7)
N3 P2 C14 104.48(7)
C18 P2 C14 111.98(7)
N3 P2 Co1 97.02(5)
C18 P2 Co1 116.31(5)
C14 P2 Co1 119.60(5)
C1 N1 P1 119.00(11)
C5 N2 C1 117.70(13)
C5 N2 Co1 121.13(10)
C1 N2 Co1 121.17(10)
C5 N3 P2 120.40(12)
C22 N4 Co1 176.19(13)
C24 N5 Co1 168.20(13)
N2 C1 N1 115.30(14)
N2 C1 C2 122.40(14)
N1 C1 C2 122.30(14)
C3 C2 C1 118.50(14)
C2 C3 C4 120.40(15)
C3 C4 C5 118.58(15)
N2 C5 N3 116.22(14)
N2 C5 C4 122.27(14)
N3 C5 C4 121.51(14)
C8 C6 C7 108.28(13)
C8 C6 C9 111.07(13)
C7 C6 C9 107.58(13)
C8 C6 P1 110.93(11)
C7 C6 P1 105.81(11)
C9 C6 P1 112.87(11)
C12 C10 C13 109.49(14)
C12 C10 C11 107.84(14)
C13 C10 C11 109.79(14)
C12 C10 P1 113.91(11)
C13 C10 P1 107.69(11)
C11 C10 P1 108.06(12)
C16 C14 C17 107.07(13)
C16 C14 C15 109.41(13)
C17 C14 C15 110.84(13)
C16 C14 P2 114.15(11)
C17 C14 P2 106.10(10)
C15 C14 P2 109.22(11)
C21 C18 C19 107.88(13)
C21 C18 C20 109.20(13)
C19 C18 C20 109.99(13)
C21 C18 P2 106.16(11)
C19 C18 P2 113.39(11)
C20 C18 P2 110.06(11)
N4 C22 C23 178.22(17)
N5 C24 C25 177.65(19)
N6 C26 C27 179.4(2)
F4 B1 F1 110.32(16)
F4 B1 F2 109.44(16)
F1 B1 F2 111.35(16)
F4 B1 F3 109.05(16)
F1 B1 F3 107.50(15)
F2 B1 F3 109.14(15)
F5 B2 F8 110.80(16)
F5 B2 F6 109.11(15)
F8 B2 F6 108.98(16)
F5 B2 F7 109.95(16)
F8 B2 F7 109.07(15)
F6 B2 F7 108.89(15)

loop_
_geom_bond_atom_site_label_1
_geom_bond_atom_site_label_2
_geom_bond_distance
Co1 N4 1.8963(13)
Co1 N2 1.9480(13)
Co1 N5 2.0720(14)
Co1 P1 2.2623(4)
Co1 P2 2.2893(4)
P1 N1 1.6895(14)
P1 C6 1.8669(16)
P1 C10 1.8675(16)
P2 N3 1.6950(14)
P2 C18 1.8665(16)
P2 C14 1.8700(16)
F1 B1 1.374(2)
F2 B1 1.377(2)
F3 B1 1.398(2)
F4 B1 1.371(2)
F5 B2 1.374(2)
F6 B2 1.396(2)
F7 B2 1.410(2)
F8 B2 1.379(2)
N1 C1 1.374(2)
N2 C5 1.365(2)
N2 C1 1.3681(19)
N3 C5 1.368(2)
N4 C22 1.143(2)
N5 C24 1.142(2)
N6 C26 1.137(2)
C1 C2 1.388(2)
C2 C3 1.382(2)
C3 C4 1.383(2)
C4 C5 1.390(2)
C6 C8 1.534(2)
C6 C7 1.535(2)
C6 C9 1.536(2)
C10 C12 1.536(2)
C10 C13 1.537(2)
C10 C11 1.540(2)
C14 C16 1.533(2)
C14 C17 1.538(2)
C14 C15 1.544(2)
C18 C21 1.531(2)
C18 C19 1.535(2)
C18 C20 1.536(2)
C22 C23 1.452(2)
C24 C25 1.457(2)
C26 C27 1.455(3)
